data_7039233
loop_
_publ_author_name
'Patchett, Ruth'
'Chaplin, Adrian B.'

_publ_section_title
;
 Coordination chemistry of a calix[4]arene-based NHC ligand: dinuclear
 complexes and comparison to I(i)Pr2Me2.
;
_journal_issue 21
_journal_name_full 'Dalton transactions (Cambridge, England : 2003)'
_journal_page_first 8945
_journal_page_last 8955
_journal_paper_doi 10.1039/c6dt01001f
_journal_volume 45
_journal_year 2016
_chemical_formula_moiety 'C52 H56 Cl N4 O8 Rh2, C32 H12 B F24'
_chemical_formula_sum 'C84 H68 B Cl F24 N4 O8 Rh2'
_chemical_formula_weight 1969.50
_chemical_melting_point ?
_space_group_crystal_system monoclinic
_space_group_IT_number 14
_space_group_name_Hall '-P 2ybc'
_space_group_name_H-M_alt 'P 1 21/c 1'
_symmetry_space_group_name_Hall '-P 2ybc'
_symmetry_space_group_name_H-M 'P 1 21/c 1'
_atom_sites_solution_hydrogens geom
_atom_sites_solution_primary direct
_atom_sites_solution_secondary difmap
_audit_creation_date 2015-07-24
_audit_creation_method
;
Olex2 1.2
(compiled 2015.01.26 svn.r3151 for OlexSys, GUI svn.r4998)
;
_audit_update_record
;
2016-01-21 deposited with the CCDC.
2016-05-03 downloaded from the CCDC.
;
_cell_angle_alpha 90
_cell_angle_beta 109.352(3)
_cell_angle_gamma 90
_cell_formula_units_Z 4
_cell_length_a 19.6345(4)
_cell_length_b 22.6778(5)
_cell_length_c 20.0799(4)
_cell_measurement_reflns_used 9609
_cell_measurement_temperature 150(2)
_cell_measurement_theta_max 73.0490
_cell_measurement_theta_min 3.8850
_cell_volume 8435.8(3)
_computing_cell_refinement
;
CrysAlisPro, Agilent Technologies,
Version 1.171.37.33 (release 27-03-2014 CrysAlis171 .NET)
(compiled Mar 27 2014,17:12:48)
;
_computing_data_collection
;
CrysAlisPro, Agilent Technologies,
Version 1.171.37.33 (release 27-03-2014 CrysAlis171 .NET)
(compiled Mar 27 2014,17:12:48)
;
_computing_data_reduction
;
CrysAlisPro, Agilent Technologies,
Version 1.171.37.33 (release 27-03-2014 CrysAlis171 .NET)
(compiled Mar 27 2014,17:12:48)
;
_computing_molecular_graphics 'Olex2 (Dolomanov et al., 2009)'
_computing_publication_material 'Olex2 (Dolomanov et al., 2009)'
_computing_structure_refinement 'ShelXL (Sheldrick, 2008)'
_computing_structure_solution 'ShelXT (Sheldrick, 2015)'
_diffrn_ambient_temperature 150(2)
_diffrn_detector 'CCD plate'
_diffrn_detector_area_resol_mean 10.2833
_diffrn_detector_type Ruby
_diffrn_measured_fraction_theta_full 0.998
_diffrn_measured_fraction_theta_max 0.998
_diffrn_measurement_details
;
  1 omega  -50.00   33.00   1.0000   40.0000
omega____ theta____ kappa____ phi______ frames
    -      -41.7109   38.0000  -90.0000 83

  2 omega  -50.00   33.00   1.0000   40.0000
omega____ theta____ kappa____ phi______ frames
    -      -41.7109   38.0000  120.0000 83

  3 omega -115.00  -14.00   1.0000   40.0000
omega____ theta____ kappa____ phi______ frames
    -      -41.7109  -57.0000 -180.0000 101

  4 omega   18.00   98.00   1.0000   40.0000
omega____ theta____ kappa____ phi______ frames
    -       41.7109 -125.0000   60.0000 80

  5 omega   38.00  116.00   1.0000  200.0000
omega____ theta____ kappa____ phi______ frames
    -      114.0000 -111.0000  -90.0000 78

  6 omega   61.00  178.00   1.0000  200.0000
omega____ theta____ kappa____ phi______ frames
    -      114.0000   15.0000   30.0000 117

  7 omega  100.00  178.00   1.0000  200.0000
omega____ theta____ kappa____ phi______ frames
    -      114.0000  111.0000 -150.0000 78

  8 omega   42.00  143.00   1.0000  200.0000
omega____ theta____ kappa____ phi______ frames
    -      114.0000  -61.0000  120.0000 101

  9 omega   38.00   91.00   1.0000  200.0000
omega____ theta____ kappa____ phi______ frames
    -      114.0000  -30.0000 -120.0000 53

 10 omega   38.00  116.00   1.0000  200.0000
omega____ theta____ kappa____ phi______ frames
    -      114.0000 -111.0000  120.0000 78

 11 omega   38.00   91.00   1.0000  200.0000
omega____ theta____ kappa____ phi______ frames
    -      114.0000  -30.0000 -180.0000 53

 12 omega   41.00   98.00   1.0000  200.0000
omega____ theta____ kappa____ phi______ frames
    -      114.0000  -45.0000  -60.0000 57

 13 omega -115.00  -40.00   1.0000   40.0000
omega____ theta____ kappa____ phi______ frames
    -      -41.7109  -57.0000  -30.0000 75
;
_diffrn_measurement_device 'four-circle diffractometer'
_diffrn_measurement_device_type 'Oxford Diffraction: Xcalibur, Ruby, Gemini'
_diffrn_measurement_method '\w scans'
_diffrn_orient_matrix_UB_11 0.0150700000
_diffrn_orient_matrix_UB_12 0.0611709000
_diffrn_orient_matrix_UB_13 0.0353469000
_diffrn_orient_matrix_UB_21 0.0285786000
_diffrn_orient_matrix_UB_22 -0.0295281000
_diffrn_orient_matrix_UB_23 0.0730477000
_diffrn_orient_matrix_UB_31 0.0766510000
_diffrn_orient_matrix_UB_32 -0.0008036000
_diffrn_orient_matrix_UB_33 -0.0049429000
_diffrn_radiation_monochromator graphite
_diffrn_radiation_probe x-ray
_diffrn_radiation_type MoK\a
_diffrn_radiation_wavelength 0.71073
_diffrn_reflns_av_R_equivalents 0.0801
_diffrn_reflns_av_unetI/netI 0.0788
_diffrn_reflns_Laue_measured_fraction_full 0.998
_diffrn_reflns_Laue_measured_fraction_max 0.998
_diffrn_reflns_limit_h_max 23
_diffrn_reflns_limit_h_min -15
_diffrn_reflns_limit_k_max 26
_diffrn_reflns_limit_k_min -26
_diffrn_reflns_limit_l_max 23
_diffrn_reflns_limit_l_min -23
_diffrn_reflns_number 46355
_diffrn_reflns_point_group_measured_fraction_full 0.998
_diffrn_reflns_point_group_measured_fraction_max 0.998
_diffrn_reflns_theta_full 25.027
_diffrn_reflns_theta_max 25.027
_diffrn_reflns_theta_min 2.910
_diffrn_source 'Enhance (Cu) X-ray Source'
_exptl_absorpt_coefficient_mu 0.533
_exptl_absorpt_correction_T_max 1.00000
_exptl_absorpt_correction_T_min 0.51681
_exptl_absorpt_correction_type multi-scan
_exptl_absorpt_process_details
;
CrysAlisPro, Agilent Technologies,
Version 1.171.37.33 (release 27-03-2014 CrysAlis171 .NET)
(compiled Mar 27 2014,17:12:48)
Empirical absorption correction using spherical harmonics,
 implemented in SCALE3 ABSPACK scaling algorithm.
;
_exptl_crystal_colour yellow
_exptl_crystal_colour_primary yellow
_exptl_crystal_density_diffrn 1.551
_exptl_crystal_density_meas ?
_exptl_crystal_description block
_exptl_crystal_F_000 3968
_exptl_crystal_size_max 0.2
_exptl_crystal_size_mid 0.08
_exptl_crystal_size_min 0.04
_refine_diff_density_max 17.151
_refine_diff_density_min -1.798
_refine_diff_density_rms 0.330
_refine_ls_extinction_coef 0.0001(5)
_refine_ls_extinction_expression Fc^*^=kFc[1+0.001xFc^2^\l^3^/sin(2\q)]^-1/4^
_refine_ls_extinction_method 'SHELXL-2014/7 (Sheldrick 2014'
_refine_ls_goodness_of_fit_ref 2.559
_refine_ls_hydrogen_treatment constr
_refine_ls_matrix_type full
_refine_ls_number_parameters 1224
_refine_ls_number_reflns 14873
_refine_ls_number_restraints 1923
_refine_ls_restrained_S_all 2.454
_refine_ls_R_factor_all 0.2973
_refine_ls_R_factor_gt 0.2744
_refine_ls_shift/su_max 0.004
_refine_ls_shift/su_mean 0.000
_refine_ls_structure_factor_coef Fsqd
_refine_ls_weighting_details 'w=1/[\s^2^(Fo^2^)+(0.2000P)^2^] where P=(Fo^2^+2Fc^2^)/3'
_refine_ls_weighting_scheme calc
_refine_ls_wR_factor_gt 0.6103
_refine_ls_wR_factor_ref 0.6304
_reflns_Friedel_coverage 0.000
_reflns_number_gt 11268
_reflns_number_total 14873
_reflns_threshold_expression 'I > 2\s(I)'
_cod_data_source_file c6dt01001f2.cif
_cod_data_source_block 0150abc15
_cod_depositor_comments
;
The following automatic conversions were performed:

'_chemical_melting_point' value 'not measured' was changed to '?' -
the value is undefined or not given.

'_exptl_crystal_density_meas' value 'not measured' was changed to '?'
- the value is perceived as not measured.

Automatic conversion script
Id: cif_fix_values 4268 2015-11-12 08:31:59Z antanas 

 Adding full bibliography for 7039227--7039236.cif.
;
_cod_database_code 7039233
_shelx_space_group_comment
;
The symmetry employed for this shelxl refinement is uniquely defined
by the following loop, which should always be used as a source of
symmetry information in preference to the above space-group names.
They are only intended as comments.
;
_olex2_refinement_description
;
1. Fixed Uiso
 At 1.2 times of:
  All C(H) groups, All C(H,H) groups
 At 1.5 times of:
  All C(H,H,H) groups
2. Restrained distances
 O9-C8 \\sim O11-C10 \\sim O5-C4 \\sim O7-C6 \\sim C6A-O7A
 with sigma of 0.005
 Rh1-C4 \\sim Rh1-C6 \\sim Rh2-C8 \\sim Rh2-C10 \\sim Rh1-C6A
 with sigma of 0.005
 Rh1-C12 \\sim Rh2-C18
 with sigma of 0.005
 Rh1-Cl3 \\sim Rh2-Cl3
 with sigma of 0.005
 C208-F4 \\sim C208-F5 \\sim C208-F6 \\sim C208-F4A \\sim C208-F5A \\sim
C208-F6A
 with sigma of 0.01
 F4-F5 \\sim F5-F6 \\sim F6-F4 \\sim F4A-F5A \\sim F5A-F6A \\sim F6A-F4A
 with sigma of 0.01
 C205-F4 \\sim C205-F5 \\sim C205-F6 \\sim C205-F4A \\sim C205-F5A \\sim
C205-F6A
 with sigma of 0.01
 C223-F13 \\sim C223-F14 \\sim C223-F15 \\sim C223-F13A \\sim C223-F14A \\sim
C223-F15A
 with sigma of 0.01
 F13-F14 \\sim F14-F15 \\sim F15-F13 \\sim F13A-F14A \\sim F14A-F15A \\sim
F15A-F13A
 with sigma of 0.01
 C219-F13 \\sim C219-F14 \\sim C219-F15 \\sim C219-F13A \\sim C219-F14A \\sim
C219-F15A
 with sigma of 0.01
 C232-F22 \\sim C232-F23 \\sim C232-F24 \\sim C232-F22A \\sim C232-F23A \\sim
C232-F24A
 with sigma of 0.01
 F22-F23 \\sim F23-F24 \\sim F24-F22 \\sim F22A-F23A \\sim F23A-F24A \\sim
F24A-F22A
 with sigma of 0.01
 C229-F22 \\sim C229-F23 \\sim C229-F24 \\sim C229-F22A \\sim C229-F23A \\sim
C229-F24A
 with sigma of 0.01
 N19-C18 \\sim N22-C18 \\sim N13-C12 \\sim N16-C12
 with sigma of 0.001
3. Restrained planarity
 Rh1, Cl3, O5, O7, C4, C6, C12
 with sigma of 0.007
 Rh2, Cl3, O9, O11, C8, C10, C18
 with sigma of 0.007
 Rh1, Rh2, Cl3, O7, O7A, O11, C6, C6A, C10
 with sigma of 0.007
4. Uiso/Uaniso restraints and constraints
All non-hydrogen atoms have similar U: within 1.7A with sigma of 0.01 and sigma
for terminal atoms of 0.02
All non-hydrogen atoms restrained to be isotropic: with sigma of 0.01 and sigma
for terminal atoms of 0.02
5. Others
 Sof(F22A)=Sof(F23A)=Sof(F24A)=1-FVAR(1)
 Sof(F22)=Sof(F23)=Sof(F24)=FVAR(1)
 Fixed Sof: O7(0.5) O7A(0.5) C6(0.5) C6A(0.5) F4(0.5) F4A(0.5) F5(0.5)
 F5A(0.5) F6(0.5) F6A(0.5) F13(0.5) F13A(0.5) F14(0.5) F14A(0.5) F15(0.5)
 F15A(0.5)
6.a Secondary CH2 refined with riding coordinates:
 C30(H30A,H30B), C37(H37A,H37B), C44(H44A,H44B), C51(H51A,H51B), C53(H53A,
 H53B), C54(H54A,H54B), C57(H57A,H57B), C58(H58A,H58B), C61(H61A,H61B),
 C62(H62A,H62B), C65(H65A,H65B), C66(H66A,H66B)
6.b Aromatic/amide H refined with riding coordinates:
 C14(H14), C15(H15), C20(H20), C21(H21), C25(H25), C29(H29), C31(H31),
 C32(H32), C36(H36), C39(H39), C43(H43), C45(H45), C46(H46), C50(H50),
 C202(H202), C204(H204), C206(H206), C210(H210), C212(H212), C214(H214),
 C218(H218), C220(H220), C222(H222), C226(H226), C228(H228), C230(H230)
6.c Idealised Me refined as rotating group:
 C17(H17A,H17B,H17C), C23(H23A,H23B,H23C), C55(H55A,H55B,H55C), C59(H59A,H59B,
 H59C), C63(H63A,H63B,H63C), C67(H67A,H67B,H67C)
;
_shelx_shelxl_version_number 2014/7
_olex2_submission_special_instructions 'No special instructions were received'

loop_
_space_group_symop_operation_xyz
'x, y, z'
'-x, y+1/2, -z+1/2'
'-x, -y, -z'
'x, -y-1/2, z-1/2'

loop_
_atom_site_label
_atom_site_type_symbol
_atom_site_fract_x
_atom_site_fract_y
_atom_site_fract_z
_atom_site_U_iso_or_equiv
_atom_site_adp_type
_atom_site_occupancy
_atom_site_site_symmetry_order
_atom_site_calc_flag
_atom_site_refinement_flags_posn
_atom_site_refinement_flags_adp
_atom_site_refinement_flags_occupancy
_atom_site_disorder_assembly
_atom_site_disorder_group
Rh1 Rh 0.34907(11) 0.08169(9) 0.28545(10) 0.0652(7) Uani 1 1 d D U . . .
Rh2 Rh 0.14157(10) 0.06873(9) 0.20770(10) 0.0629(6) Uani 1 1 d D U . . .
Cl3 Cl 0.24011(17) 0.1347(3) 0.2428(2) 0.0685(15) Uani 1 1 d D U . . .
O5 O 0.3821(15) 0.0980(9) 0.1522(10) 0.120(8) Uani 1 1 d D U . . .
O7 O 0.4870(7) 0.0146(4) 0.3394(5) 0.104(9) Uani 0.5 1 d D U P A 1
O7A O 0.4998(11) 0.038(2) 0.3435(5) 0.096(9) Uani 0.5 1 d D U P B 2
O9 O 0.1143(11) 0.0811(8) 0.3442(9) 0.096(6) Uani 1 1 d D U . . .
O11 O 0.0172(6) -0.0145(5) 0.1633(4) 0.118(7) Uani 1 1 d D U . . .
O52 O 0.2819(6) 0.3469(5) 0.3798(6) 0.039(2) Uani 1 1 d . U . . .
O56 O 0.1345(6) 0.3225(6) 0.2478(6) 0.041(2) Uani 1 1 d . U . . .
O60 O 0.1472(7) 0.3421(6) 0.1002(7) 0.044(2) Uani 1 1 d . U . . .
O64 O 0.3032(6) 0.3373(6) 0.2309(6) 0.040(2) Uani 1 1 d . U . . .
N13 N 0.3056(8) 0.1066(6) 0.4143(8) 0.047(3) Uani 1 1 d D U . . .
N16 N 0.3236(9) 0.0135(5) 0.4004(9) 0.049(3) Uani 1 1 d D U . . .
N19 N 0.1623(8) 0.1011(6) 0.0702(7) 0.047(3) Uani 1 1 d D U . . .
N22 N 0.1761(9) 0.0073(6) 0.0898(9) 0.054(3) Uani 1 1 d D U . . .
C4 C 0.3665(17) 0.0935(9) 0.2006(10) 0.105(9) Uani 1 1 d D U . . .
C6 C 0.4354(8) 0.0397(4) 0.3192(4) 0.104(9) Uani 0.5 1 d D U P A 1
C6A C 0.4412(17) 0.049(3) 0.3211(6) 0.104(9) Uani 0.5 1 d D U P B 2
C8 C 0.1286(12) 0.0793(8) 0.2949(9) 0.082(6) Uani 1 1 d D U . . .
C10 C 0.0638(7) 0.0167(5) 0.1800(4) 0.089(7) Uani 1 1 d D U . . .
C12 C 0.3317(8) 0.0679(4) 0.3790(7) 0.050(3) Uani 1 1 d D U . . .
C14 C 0.2945(12) 0.0781(9) 0.4712(11) 0.053(3) Uani 1 1 d . U . . .
H14 H 0.2833 0.0965 0.5088 0.064 Uiso 1 1 calc R . . . .
C15 C 0.3025(11) 0.0184(9) 0.4634(11) 0.051(3) Uani 1 1 d . U . . .
H15 H 0.2958 -0.0125 0.4924 0.061 Uiso 1 1 calc R . . . .
C17 C 0.3405(15) -0.0435(11) 0.3842(16) 0.070(5) Uani 1 1 d . U . . .
H17A H 0.3243 -0.0486 0.3328 0.105 Uiso 1 1 calc GR . . . .
H17B H 0.3163 -0.0724 0.4049 0.105 Uiso 1 1 calc GR . . . .
H17C H 0.3929 -0.0495 0.4035 0.105 Uiso 1 1 calc GR . . . .
C18 C 0.1563(9) 0.0576(4) 0.1126(7) 0.055(3) Uani 1 1 d D U . . .
C20 C 0.1750(13) 0.0799(11) 0.0086(13) 0.060(4) Uani 1 1 d . U . . .
H20 H 0.1766 0.1028 -0.0305 0.073 Uiso 1 1 calc R . . . .
C21 C 0.1845(13) 0.0183(11) 0.0168(13) 0.064(4) Uani 1 1 d . U . . .
H21 H 0.1938 -0.0094 -0.0146 0.076 Uiso 1 1 calc R . . . .
C23 C 0.2042(19) -0.0535(14) 0.1282(17) 0.083(7) Uani 1 1 d . U . . .
H23A H 0.2570 -0.0530 0.1473 0.125 Uiso 1 1 calc GR . . . .
H23B H 0.1882 -0.0859 0.0942 0.125 Uiso 1 1 calc GR . . . .
H23C H 0.1846 -0.0592 0.1667 0.125 Uiso 1 1 calc GR . . . .
C24 C 0.3008(9) 0.1659(8) 0.4014(9) 0.039(3) Uani 1 1 d . U . . .
C25 C 0.2348(9) 0.1939(8) 0.4002(9) 0.041(3) Uani 1 1 d . U . . .
H25 H 0.1958 0.1715 0.4050 0.050 Uiso 1 1 calc R . . . .
C26 C 0.2299(9) 0.2537(8) 0.3921(9) 0.039(3) Uani 1 1 d . U . . .
C27 C 0.2853(9) 0.2854(8) 0.3836(8) 0.038(3) Uani 1 1 d . U . . .
C28 C 0.3477(8) 0.2584(7) 0.3810(8) 0.032(2) Uani 1 1 d . U . . .
C29 C 0.3543(9) 0.1969(8) 0.3886(8) 0.035(3) Uani 1 1 d . U . . .
H29 H 0.3956 0.1773 0.3850 0.042 Uiso 1 1 calc R . . . .
C30 C 0.1563(9) 0.2831(8) 0.3852(9) 0.040(3) Uani 1 1 d . U . . .
H30A H 0.1453 0.2763 0.4292 0.048 Uiso 1 1 calc R . . . .
H30B H 0.1603 0.3261 0.3794 0.048 Uiso 1 1 calc R . . . .
C31 C -0.0040(11) 0.1949(10) 0.2736(11) 0.053(3) Uani 1 1 d . U . . .
H31 H -0.0381 0.1679 0.2803 0.064 Uiso 1 1 calc R . . . .
C32 C -0.0102(10) 0.2124(9) 0.2051(10) 0.049(3) Uani 1 1 d . U . . .
H32 H -0.0457 0.1948 0.1659 0.058 Uiso 1 1 calc R . . . .
C33 C 0.0354(9) 0.2555(9) 0.1942(9) 0.042(3) Uani 1 1 d . U . . .
C34 C 0.0865(9) 0.2768(8) 0.2567(8) 0.037(3) Uani 1 1 d . U . . .
C35 C 0.0952(9) 0.2596(8) 0.3239(9) 0.040(3) Uani 1 1 d . U . . .
C36 C 0.0495(11) 0.2156(10) 0.3309(11) 0.050(3) Uani 1 1 d . U . . .
H36 H 0.0556 0.1995 0.3762 0.060 Uiso 1 1 calc R . . . .
C37 C 0.0339(9) 0.2721(8) 0.1228(9) 0.041(3) Uani 1 1 d . U . . .
H37A H 0.0348 0.3156 0.1193 0.049 Uiso 1 1 calc R . . . .
H37B H -0.0116 0.2579 0.0878 0.049 Uiso 1 1 calc R . . . .
C38 C 0.1590(9) 0.1624(8) 0.0844(9) 0.041(3) Uani 1 1 d . U . . .
C39 C 0.2181(8) 0.1947(8) 0.0830(8) 0.034(3) Uani 1 1 d . U . . .
H39 H 0.2590 0.1764 0.0765 0.041 Uiso 1 1 calc R . . . .
C40 C 0.2150(9) 0.2551(8) 0.0917(8) 0.036(3) Uani 1 1 d . U . . .
C41 C 0.1551(9) 0.2817(8) 0.0984(8) 0.037(3) Uani 1 1 d . U . . .
C42 C 0.0967(8) 0.2469(7) 0.1053(8) 0.034(3) Uani 1 1 d . U . . .
C43 C 0.0982(9) 0.1853(8) 0.0960(8) 0.038(3) Uani 1 1 d . U . . .
H43 H 0.0596 0.1607 0.0975 0.046 Uiso 1 1 calc R . . . .
C44 C 0.2825(9) 0.2936(8) 0.0959(8) 0.037(3) Uani 1 1 d . U . . .
H44A H 0.2943 0.2890 0.0519 0.045 Uiso 1 1 calc R . . . .
H44B H 0.2715 0.3357 0.1006 0.045 Uiso 1 1 calc R . . . .
C45 C 0.4541(9) 0.2155(8) 0.2128(10) 0.042(3) Uani 1 1 d . U . . .
H45 H 0.4912 0.1908 0.2079 0.051 Uiso 1 1 calc R . . . .
C46 C 0.4556(9) 0.2338(8) 0.2797(9) 0.040(3) Uani 1 1 d . U . . .
H46 H 0.4901 0.2179 0.3209 0.048 Uiso 1 1 calc R . . . .
C47 C 0.4074(9) 0.2743(8) 0.2849(9) 0.036(3) Uani 1 1 d . U . . .
C48 C 0.3519(8) 0.2975(8) 0.2261(8) 0.035(2) Uani 1 1 d . U . . .
C49 C 0.3455(8) 0.2755(7) 0.1574(8) 0.033(2) Uani 1 1 d . U . . .
C50 C 0.3957(9) 0.2345(8) 0.1510(9) 0.038(3) Uani 1 1 d . U . . .
H50 H 0.3917 0.2189 0.1059 0.046 Uiso 1 1 calc R . . . .
C51 C 0.4066(8) 0.2913(7) 0.3606(7) 0.030(3) Uani 1 1 d . U . . .
H51A H 0.4544 0.2821 0.3957 0.036 Uiso 1 1 calc R . . . .
H51B H 0.3987 0.3343 0.3622 0.036 Uiso 1 1 calc R . . . .
C53 C 0.3186(13) 0.3735(10) 0.4478(11) 0.057(4) Uani 1 1 d . U . . .
H53A H 0.3676 0.3566 0.4686 0.069 Uiso 1 1 calc R . . C .
H53B H 0.2914 0.3660 0.4806 0.069 Uiso 1 1 calc R . . C .
C54 C 0.3233(16) 0.4428(12) 0.4352(14) 0.071(5) Uani 1 1 d . U . D 1
H54A H 0.3565 0.4503 0.4082 0.085 Uiso 1 1 calc R . . D 1
H54B H 0.2750 0.4582 0.4075 0.085 Uiso 1 1 calc R . . D 1
C55 C 0.350(2) 0.4728(16) 0.5041(18) 0.093(7) Uani 1 1 d . U . . .
H55A H 0.3127 0.4994 0.5089 0.139 Uiso 1 1 calc GR . . D .
H55B H 0.3934 0.4955 0.5071 0.139 Uiso 1 1 calc GR . . D .
H55C H 0.3618 0.4434 0.5420 0.139 Uiso 1 1 calc GR . . D .
C57 C 0.1009(12) 0.3785(10) 0.2465(12) 0.056(4) Uani 1 1 d . U . . .
H57A H 0.0812 0.3811 0.2858 0.067 Uiso 1 1 calc R . . . .
H57B H 0.0606 0.3833 0.2016 0.067 Uiso 1 1 calc R . . . .
C58 C 0.1564(14) 0.4265(11) 0.2537(14) 0.066(4) Uani 1 1 d . U . . .
H58A H 0.1727 0.4268 0.2120 0.079 Uiso 1 1 calc R . . . .
H58B H 0.1988 0.4201 0.2965 0.079 Uiso 1 1 calc R . . . .
C59 C 0.1178(18) 0.4872(14) 0.2593(17) 0.084(7) Uani 1 1 d . U . . .
H59A H 0.0913 0.5018 0.2119 0.126 Uiso 1 1 calc GR . . . .
H59B H 0.1543 0.5163 0.2843 0.126 Uiso 1 1 calc GR . . . .
H59C H 0.0841 0.4810 0.2854 0.126 Uiso 1 1 calc GR . . . .
C61 C 0.1096(12) 0.3629(10) 0.0286(11) 0.056(4) Uani 1 1 d . U . . .
H61A H 0.0658 0.3390 0.0066 0.067 Uiso 1 1 calc R . . . .
H61B H 0.1414 0.3593 -0.0005 0.067 Uiso 1 1 calc R . . . .
C62 C 0.0895(15) 0.4261(12) 0.0328(15) 0.071(5) Uani 1 1 d . U . . .
H62A H 0.1338 0.4486 0.0578 0.085 Uiso 1 1 calc R . . . .
H62B H 0.0571 0.4285 0.0615 0.085 Uiso 1 1 calc R . . . .
C63 C 0.052(2) 0.4555(18) -0.039(2) 0.103(8) Uani 1 1 d . U . . .
H63A H 0.0088 0.4329 -0.0646 0.155 Uiso 1 1 calc GR . . . .
H63B H 0.0851 0.4566 -0.0659 0.155 Uiso 1 1 calc GR . . . .
H63C H 0.0381 0.4958 -0.0311 0.155 Uiso 1 1 calc GR . . . .
C65 C 0.3313(11) 0.3958(9) 0.2471(11) 0.049(3) Uani 1 1 d . U . . .
H65A H 0.3843 0.3939 0.2708 0.058 Uiso 1 1 calc R . . . .
H65B H 0.3099 0.4146 0.2800 0.058 Uiso 1 1 calc R . . . .
C66 C 0.3142(12) 0.4332(10) 0.1794(12) 0.055(4) Uani 1 1 d . U . . .
H66A H 0.2621 0.4301 0.1521 0.066 Uiso 1 1 calc R . . . .
H66B H 0.3416 0.4176 0.1497 0.066 Uiso 1 1 calc R . . . .
C67 C 0.3347(15) 0.4996(12) 0.1973(14) 0.070(6) Uani 1 1 d . U . . .
H67A H 0.2908 0.5224 0.1918 0.105 Uiso 1 1 calc GR . . . .
H67B H 0.3587 0.5150 0.1652 0.105 Uiso 1 1 calc GR . . . .
H67C H 0.3673 0.5028 0.2461 0.105 Uiso 1 1 calc GR . . . .
F1 F 0.4996(8) 0.8928(8) 0.4588(7) 0.075(4) Uani 1 1 d . U . . .
F2 F 0.5797(6) 0.8618(7) 0.4238(6) 0.065(3) Uani 1 1 d . U . . .
F3 F 0.5197(8) 0.8057(8) 0.4598(7) 0.078(4) Uani 1 1 d . U . . .
F4 F 0.4529(12) 0.9686(7) 0.1893(10) 0.061(6) Uani 0.5 1 d D U P E 1
F4A F 0.4385(13) 0.8842(9) 0.1200(9) 0.068(5) Uani 0.5 1 d D U P E 2
F5 F 0.3656(9) 0.9255(10) 0.1173(9) 0.065(6) Uani 0.5 1 d D U P E 1
F5A F 0.4790(10) 0.9539(8) 0.1898(10) 0.067(6) Uani 0.5 1 d D U P E 2
F6 F 0.4697(12) 0.8919(9) 0.1398(10) 0.070(6) Uani 0.5 1 d D U P E 1
F6A F 0.3685(9) 0.9475(9) 0.1357(10) 0.067(6) Uani 0.5 1 d D U P E 2
F7 F 0.1035(10) 0.8579(8) 0.3781(8) 0.085(4) Uani 1 1 d . U . . .
F8 F 0.1830(7) 0.9176(7) 0.3774(8) 0.072(4) Uani 1 1 d . U . . .
F9 F 0.0751(9) 0.9360(8) 0.3149(9) 0.082(4) Uani 1 1 d . U . . .
F10 F -0.0256(6) 0.8489(7) 0.0810(7) 0.064(3) Uani 1 1 d . U . . .
F11 F 0.0588(7) 0.8574(8) 0.0393(7) 0.077(4) Uani 1 1 d . U . . .
F12 F 0.0227(7) 0.7744(8) 0.0574(6) 0.072(4) Uani 1 1 d . U . . .
F13 F 0.4987(9) 0.6396(11) 0.4064(13) 0.077(6) Uani 0.5 1 d D U P F 1
F13A F 0.4558(12) 0.5748(10) 0.4774(11) 0.074(6) Uani 0.5 1 d D U P F 2
F14 F 0.4436(12) 0.5576(8) 0.3962(13) 0.086(6) Uani 0.5 1 d D U P F 1
F14A F 0.5032(9) 0.6495(10) 0.4462(14) 0.089(6) Uani 0.5 1 d D U P F 2
F15 F 0.4739(11) 0.6038(11) 0.4937(8) 0.071(6) Uani 0.5 1 d D U P F 1
F15A F 0.4598(12) 0.5806(10) 0.3728(11) 0.074(6) Uani 0.5 1 d D U P F 2
F16 F 0.2435(9) 0.6497(9) 0.5225(8) 0.084(4) Uani 1 1 d . U . . .
F17 F 0.1687(10) 0.6239(9) 0.4369(10) 0.092(5) Uani 1 1 d . U . . .
F18 F 0.1755(8) 0.7127(8) 0.4540(8) 0.077(4) Uani 1 1 d . U . . .
F19 F 0.3979(9) 0.7370(8) 0.0456(8) 0.076(4) Uani 1 1 d . U . . .
F20 F 0.4266(10) 0.6510(9) 0.0705(10) 0.089(4) Uani 1 1 d . U . . .
F21 F 0.3400(9) 0.6704(8) -0.0238(7) 0.081(4) Uani 1 1 d . U . . .
F22 F 0.1480(14) 0.5665(11) 0.0244(11) 0.082(6) Uani 0.56(3) 1 d D U P G 1
F22A F 0.1288(15) 0.5812(14) 0.1296(12) 0.082(7) Uani 0.44(3) 1 d D U P G 2
F23 F 0.0920(9) 0.6192(10) 0.0694(16) 0.089(6) Uani 0.56(3) 1 d D U P G 1
F23A F 0.1700(14) 0.5458(9) 0.0583(19) 0.091(7) Uani 0.44(3) 1 d D U P G 2
F24 F 0.1572(13) 0.5554(10) 0.1272(12) 0.084(6) Uani 0.56(3) 1 d D U P G 1
F24A F 0.0992(11) 0.6137(12) 0.0299(15) 0.084(7) Uani 0.44(3) 1 d D U P G 2
C201 C 0.3520(9) 0.8049(8) 0.2656(8) 0.035(3) Uani 1 1 d . U . . .
C202 C 0.4038(8) 0.8096(7) 0.3338(8) 0.033(3) Uani 1 1 d . U . . .
H202 H 0.3974 0.7868 0.3709 0.039 Uiso 1 1 calc R . . . .
C203 C 0.4623(9) 0.8456(8) 0.3482(8) 0.037(3) Uani 1 1 d . U . . .
C204 C 0.4694(9) 0.8824(8) 0.2932(9) 0.039(3) Uani 1 1 d . U . . .
H204 H 0.5096 0.9080 0.3013 0.047 Uiso 1 1 calc R . . . .
C205 C 0.4166(8) 0.8798(7) 0.2283(8) 0.040(3) Uani 1 1 d D U . . .
C206 C 0.3588(9) 0.8415(8) 0.2155(9) 0.039(3) Uani 1 1 d . U . . .
H206 H 0.3229 0.8411 0.1701 0.046 Uiso 1 1 calc R . . . .
C207 C 0.5162(10) 0.8512(10) 0.4239(11) 0.051(3) Uani 1 1 d . U . . .
C208 C 0.4258(5) 0.9161(6) 0.1691(9) 0.056(3) Uani 1 1 d D U . . .
C209 C 0.2127(9) 0.7930(8) 0.2348(8) 0.034(2) Uani 1 1 d . U . . .
C210 C 0.2003(9) 0.8288(8) 0.2872(9) 0.037(3) Uani 1 1 d . U . . .
H210 H 0.2369 0.8311 0.3320 0.044 Uiso 1 1 calc R . . . .
C211 C 0.1347(9) 0.8621(8) 0.2760(9) 0.040(3) Uani 1 1 d . U . . .
C212 C 0.0798(9) 0.8598(9) 0.2076(9) 0.041(3) Uani 1 1 d . U . . .
H212 H 0.0355 0.8803 0.1993 0.050 Uiso 1 1 calc R . . . .
C213 C 0.0915(10) 0.8286(9) 0.1557(9) 0.045(3) Uani 1 1 d . U . . .
C214 C 0.1559(9) 0.7976(8) 0.1684(8) 0.037(3) Uani 1 1 d . U . . .
H214 H 0.1626 0.7777 0.1294 0.045 Uiso 1 1 calc R . . . .
C215 C 0.1254(11) 0.8935(10) 0.3356(11) 0.052(3) Uani 1 1 d . U . . .
C216 C 0.0379(11) 0.8289(10) 0.0843(10) 0.052(3) Uani 1 1 d . U . . .
C217 C 0.2969(8) 0.7113(7) 0.3170(8) 0.033(2) Uani 1 1 d . U . . .
C218 C 0.3596(9) 0.6780(8) 0.3427(9) 0.040(3) Uani 1 1 d . U . . .
H218 H 0.3936 0.6797 0.3184 0.048 Uiso 1 1 calc R . . . .
C219 C 0.3747(10) 0.6435(8) 0.3999(9) 0.050(3) Uani 1 1 d D U . . .
C220 C 0.3309(10) 0.6385(9) 0.4425(10) 0.046(3) Uani 1 1 d . U . . .
H220 H 0.3437 0.6162 0.4849 0.055 Uiso 1 1 calc R . . . .
C221 C 0.2644(10) 0.6709(9) 0.4148(10) 0.047(3) Uani 1 1 d . U . . .
C222 C 0.2484(8) 0.7043(8) 0.3568(9) 0.037(3) Uani 1 1 d . U . . .
H222 H 0.2032 0.7242 0.3412 0.045 Uiso 1 1 calc R . . . .
C223 C 0.4460(13) 0.6124(7) 0.4234(7) 0.068(4) Uani 1 1 d D U . . .
C224 C 0.2137(12) 0.6657(11) 0.4582(12) 0.059(3) Uani 1 1 d . U . . .
C225 C 0.2811(9) 0.7143(8) 0.1826(9) 0.038(3) Uani 1 1 d . U . . .
C226 C 0.3276(10) 0.7160(8) 0.1419(9) 0.041(3) Uani 1 1 d . U . . .
H226 H 0.3677 0.7420 0.1549 0.050 Uiso 1 1 calc R . . . .
C227 C 0.3151(11) 0.6797(9) 0.0830(10) 0.048(3) Uani 1 1 d . U . . .
C228 C 0.2572(12) 0.6420(10) 0.0605(12) 0.057(4) Uani 1 1 d . U . . .
H228 H 0.2471 0.6201 0.0180 0.068 Uiso 1 1 calc R . . . .
C229 C 0.2149(12) 0.6376(9) 0.1023(10) 0.059(3) Uani 1 1 d D U . . .
C230 C 0.2242(11) 0.6718(9) 0.1601(10) 0.046(3) Uani 1 1 d . U . . .
H230 H 0.1922 0.6674 0.1863 0.056 Uiso 1 1 calc R . . . .
C231 C 0.3719(13) 0.6847(11) 0.0436(11) 0.059(4) Uani 1 1 d . U . . .
C232 C 0.1525(12) 0.5942(9) 0.0802(8) 0.077(4) Uani 1 1 d D U . . .
B200 B 0.2857(10) 0.7560(8) 0.2499(9) 0.034(3) Uani 1 1 d . U . . .

loop_
_atom_site_aniso_label
_atom_site_aniso_U_11
_atom_site_aniso_U_22
_atom_site_aniso_U_33
_atom_site_aniso_U_23
_atom_site_aniso_U_13
_atom_site_aniso_U_12
Rh1 0.0756(12) 0.0665(12) 0.0650(12) -0.0037(9) 0.0389(10) -0.0066(9)
Rh2 0.0631(11) 0.0762(13) 0.0532(10) -0.0075(9) 0.0242(8) -0.0071(9)
Cl3 0.071(3) 0.081(4) 0.042(2) 0.000(2) 0.005(2) -0.010(3)
O5 0.145(14) 0.121(13) 0.111(12) -0.001(11) 0.065(11) -0.002(12)
O7 0.092(12) 0.102(14) 0.117(13) 0.002(11) 0.034(10) 0.002(11)
O7A 0.088(12) 0.089(13) 0.112(12) -0.010(10) 0.034(10) 0.007(10)
O9 0.099(11) 0.120(12) 0.083(10) -0.001(10) 0.047(9) -0.022(10)
O11 0.106(12) 0.126(13) 0.119(13) -0.021(11) 0.035(11) -0.014(11)
O52 0.043(4) 0.044(5) 0.028(4) -0.007(4) 0.009(4) 0.000(4)
O56 0.039(4) 0.047(5) 0.040(4) -0.004(4) 0.017(4) 0.005(4)
O60 0.047(5) 0.043(5) 0.039(4) 0.002(4) 0.008(4) 0.008(4)
O64 0.038(4) 0.043(5) 0.040(4) 0.005(4) 0.015(4) -0.002(4)
N13 0.045(5) 0.051(5) 0.048(5) 0.007(4) 0.020(4) 0.001(4)
N16 0.042(5) 0.049(5) 0.059(5) 0.003(5) 0.023(4) -0.001(4)
N19 0.045(5) 0.049(5) 0.049(5) -0.012(4) 0.018(4) -0.001(4)
N22 0.054(5) 0.056(6) 0.059(6) -0.007(5) 0.029(5) -0.001(5)
C4 0.116(12) 0.110(12) 0.100(11) 0.007(9) 0.050(9) -0.003(9)
C6 0.100(10) 0.101(11) 0.109(11) 0.004(8) 0.035(7) -0.001(8)
C6A 0.101(10) 0.100(11) 0.110(11) 0.003(8) 0.035(7) -0.002(7)
C8 0.081(10) 0.096(10) 0.077(9) -0.006(8) 0.036(8) -0.016(8)
C10 0.090(10) 0.088(11) 0.090(10) -0.010(8) 0.033(8) 0.000(8)
C12 0.045(5) 0.056(6) 0.053(6) 0.006(5) 0.023(5) 0.000(5)
C14 0.056(6) 0.050(6) 0.049(6) 0.003(5) 0.013(5) -0.001(5)
C15 0.054(6) 0.048(6) 0.049(6) 0.004(5) 0.016(5) -0.006(5)
C17 0.068(10) 0.059(10) 0.085(11) 0.007(9) 0.028(9) 0.006(9)
C18 0.057(6) 0.057(6) 0.053(6) -0.010(5) 0.021(5) -0.004(5)
C20 0.061(6) 0.062(6) 0.060(6) -0.006(5) 0.023(5) 0.001(5)
C21 0.065(6) 0.063(6) 0.064(6) -0.005(6) 0.023(5) 0.002(6)
C23 0.099(12) 0.074(12) 0.078(11) 0.002(10) 0.032(10) -0.003(11)
C24 0.036(5) 0.048(5) 0.038(5) 0.004(4) 0.018(4) 0.004(4)
C25 0.038(5) 0.047(5) 0.041(5) 0.000(5) 0.015(4) 0.004(5)
C26 0.036(5) 0.045(5) 0.036(5) -0.001(4) 0.013(4) 0.006(4)
C27 0.037(5) 0.041(5) 0.031(4) -0.004(4) 0.004(4) 0.000(4)
C28 0.028(4) 0.039(5) 0.030(4) 0.000(4) 0.011(4) -0.002(4)
C29 0.034(5) 0.043(5) 0.031(5) 0.004(5) 0.014(4) 0.004(4)
C30 0.036(5) 0.050(6) 0.038(5) -0.002(5) 0.017(4) 0.006(5)
C31 0.049(6) 0.059(6) 0.052(6) -0.007(5) 0.017(5) -0.002(5)
C32 0.043(5) 0.055(6) 0.048(6) -0.008(5) 0.015(5) -0.001(5)
C33 0.036(5) 0.052(5) 0.038(5) -0.006(4) 0.012(4) 0.008(4)
C34 0.035(4) 0.044(5) 0.035(4) -0.006(4) 0.017(4) 0.005(4)
C35 0.036(5) 0.050(5) 0.039(5) -0.006(4) 0.017(4) 0.003(4)
C36 0.045(5) 0.057(6) 0.050(6) -0.007(5) 0.017(5) 0.001(5)
C37 0.033(5) 0.045(5) 0.040(5) -0.005(5) 0.007(4) 0.009(5)
C38 0.038(5) 0.045(5) 0.039(5) -0.004(4) 0.011(4) 0.003(4)
C39 0.030(5) 0.042(5) 0.033(5) -0.004(4) 0.015(4) 0.003(4)
C40 0.036(5) 0.041(5) 0.030(4) -0.001(4) 0.011(4) 0.000(4)
C41 0.038(5) 0.038(5) 0.031(4) -0.003(4) 0.007(4) 0.005(4)
C42 0.032(4) 0.038(5) 0.029(4) -0.002(4) 0.006(4) 0.004(4)
C43 0.037(5) 0.043(5) 0.032(5) -0.007(5) 0.008(4) 0.005(5)
C44 0.039(5) 0.043(5) 0.032(5) -0.001(5) 0.015(4) -0.006(5)
C45 0.036(5) 0.047(6) 0.045(5) 0.000(5) 0.015(4) -0.002(5)
C46 0.035(5) 0.047(5) 0.042(5) 0.004(5) 0.018(4) 0.000(5)
C47 0.034(4) 0.041(5) 0.036(5) 0.004(4) 0.014(4) -0.002(4)
C48 0.033(4) 0.041(5) 0.033(4) 0.001(4) 0.016(4) -0.006(4)
C49 0.034(4) 0.040(5) 0.031(4) 0.001(4) 0.018(4) -0.006(4)
C50 0.036(5) 0.045(5) 0.039(5) -0.001(5) 0.018(4) -0.004(5)
C51 0.028(5) 0.038(5) 0.026(5) 0.003(4) 0.010(4) -0.002(4)
C53 0.062(6) 0.057(6) 0.048(6) -0.008(5) 0.012(5) -0.002(5)
C54 0.077(7) 0.067(7) 0.063(7) -0.008(6) 0.017(6) 0.000(6)
C55 0.096(13) 0.085(12) 0.086(12) -0.015(11) 0.013(11) 0.008(11)
C57 0.052(6) 0.056(6) 0.058(6) -0.004(5) 0.015(5) 0.003(5)
C58 0.062(7) 0.065(7) 0.071(7) 0.001(6) 0.022(6) -0.005(6)
C59 0.085(12) 0.074(12) 0.087(12) -0.007(11) 0.022(10) 0.007(10)
C61 0.058(6) 0.053(6) 0.053(6) 0.005(5) 0.013(5) -0.001(5)
C62 0.073(7) 0.065(7) 0.070(7) 0.006(6) 0.015(6) -0.007(6)
C63 0.100(13) 0.096(13) 0.102(14) 0.006(12) 0.017(11) -0.007(12)
C65 0.048(6) 0.047(6) 0.048(6) 0.001(5) 0.013(5) -0.001(5)
C66 0.056(6) 0.058(7) 0.054(6) 0.002(6) 0.021(5) -0.002(6)
C67 0.074(11) 0.069(11) 0.069(10) 0.001(9) 0.028(9) -0.002(9)
F1 0.064(7) 0.102(9) 0.057(7) -0.033(7) 0.017(5) 0.004(7)
F2 0.039(5) 0.102(9) 0.049(6) -0.019(6) 0.006(4) -0.003(6)
F3 0.070(7) 0.093(9) 0.054(6) 0.008(7) -0.001(6) -0.010(7)
F4 0.066(11) 0.055(10) 0.068(10) 0.009(9) 0.031(8) -0.014(9)
F4A 0.076(10) 0.081(10) 0.050(9) 0.000(8) 0.026(8) -0.015(9)
F5 0.066(9) 0.071(10) 0.058(9) 0.009(9) 0.020(8) -0.019(9)
F5A 0.067(11) 0.069(11) 0.067(10) 0.015(9) 0.023(9) -0.017(10)
F6 0.074(11) 0.085(11) 0.057(10) 0.001(9) 0.029(9) -0.006(10)
F6A 0.070(10) 0.059(11) 0.063(10) 0.004(9) 0.011(9) -0.018(9)
F7 0.108(9) 0.091(9) 0.070(7) -0.018(7) 0.051(7) -0.027(8)
F8 0.057(6) 0.088(8) 0.071(7) -0.037(7) 0.020(6) -0.012(6)
F9 0.075(8) 0.093(9) 0.080(8) -0.016(7) 0.026(7) 0.020(7)
F10 0.035(5) 0.097(8) 0.053(6) 0.009(6) 0.004(4) 0.004(5)
F11 0.047(6) 0.123(10) 0.051(6) 0.029(7) 0.002(5) -0.017(6)
F12 0.062(7) 0.103(9) 0.038(5) 0.008(6) -0.002(5) -0.008(7)
F13 0.060(9) 0.096(10) 0.077(10) 0.015(9) 0.023(8) 0.010(9)
F13A 0.079(10) 0.083(11) 0.062(9) 0.020(9) 0.025(8) 0.010(9)
F14 0.087(10) 0.090(11) 0.077(10) 0.005(9) 0.022(9) 0.013(9)
F14A 0.078(10) 0.096(11) 0.080(10) 0.006(10) 0.011(9) 0.006(9)
F15 0.071(9) 0.081(10) 0.057(9) 0.015(9) 0.015(8) 0.002(9)
F15A 0.070(9) 0.082(10) 0.072(10) 0.015(9) 0.027(8) 0.016(9)
F16 0.078(8) 0.124(10) 0.058(7) 0.033(7) 0.035(6) 0.013(8)
F17 0.079(8) 0.105(10) 0.099(9) 0.005(8) 0.038(7) -0.022(8)
F18 0.083(8) 0.097(9) 0.077(7) 0.029(7) 0.061(6) 0.007(7)
F19 0.083(8) 0.096(9) 0.062(7) -0.009(7) 0.043(6) -0.009(7)
F20 0.079(8) 0.100(9) 0.092(9) -0.005(8) 0.032(7) 0.025(8)
F21 0.089(8) 0.112(10) 0.048(6) -0.027(7) 0.032(6) -0.002(8)
F22 0.091(10) 0.076(10) 0.068(10) -0.011(9) 0.011(9) -0.032(9)
F22A 0.079(10) 0.082(11) 0.086(10) -0.004(10) 0.029(9) -0.026(9)
F23 0.082(10) 0.086(10) 0.090(11) -0.015(9) 0.016(9) -0.027(9)
F23A 0.094(11) 0.079(11) 0.086(11) -0.005(10) 0.013(10) -0.022(10)
F24 0.082(10) 0.081(10) 0.090(10) -0.004(9) 0.029(9) -0.025(9)
F24A 0.078(10) 0.089(10) 0.078(11) -0.005(10) 0.017(9) -0.030(9)
C201 0.035(5) 0.043(5) 0.030(4) 0.007(4) 0.014(4) -0.005(4)
C202 0.029(5) 0.044(5) 0.029(5) 0.002(4) 0.014(4) -0.002(4)
C203 0.032(4) 0.052(5) 0.030(5) -0.003(4) 0.014(4) -0.002(4)
C204 0.035(5) 0.049(5) 0.035(5) -0.002(5) 0.014(4) -0.007(5)
C205 0.038(5) 0.048(5) 0.036(5) 0.004(4) 0.017(4) -0.009(4)
C206 0.036(5) 0.044(5) 0.035(5) 0.002(5) 0.010(4) 0.000(5)
C207 0.042(5) 0.066(6) 0.044(6) -0.008(5) 0.011(5) 0.002(5)
C208 0.056(5) 0.063(6) 0.051(5) 0.007(5) 0.021(5) -0.015(5)
C209 0.041(5) 0.041(5) 0.029(4) 0.000(4) 0.020(4) -0.011(4)
C210 0.034(5) 0.043(5) 0.034(5) -0.003(5) 0.013(4) -0.007(5)
C211 0.037(5) 0.049(5) 0.038(5) -0.001(4) 0.018(4) -0.005(4)
C212 0.037(5) 0.053(6) 0.038(5) 0.005(5) 0.017(4) -0.003(5)
C213 0.041(5) 0.057(5) 0.038(5) 0.005(5) 0.014(4) -0.008(5)
C214 0.036(5) 0.050(5) 0.030(5) 0.005(5) 0.018(4) -0.005(5)
C215 0.049(6) 0.061(6) 0.050(6) -0.006(5) 0.021(5) -0.004(5)
C216 0.043(5) 0.070(6) 0.038(5) 0.008(5) 0.008(5) -0.004(5)
C217 0.033(4) 0.039(5) 0.032(4) 0.002(4) 0.017(4) 0.000(4)
C218 0.037(5) 0.046(5) 0.041(5) 0.004(5) 0.019(4) 0.003(5)
C219 0.047(5) 0.057(5) 0.049(5) 0.009(5) 0.019(4) 0.002(5)
C220 0.041(5) 0.054(6) 0.045(5) 0.010(5) 0.018(5) 0.000(5)
C221 0.041(5) 0.054(5) 0.047(5) 0.009(5) 0.018(4) -0.002(5)
C222 0.029(5) 0.045(5) 0.041(5) 0.007(5) 0.017(4) -0.001(4)
C223 0.065(6) 0.074(6) 0.065(6) 0.013(5) 0.020(5) 0.004(5)
C224 0.057(6) 0.072(6) 0.056(6) 0.016(5) 0.032(5) -0.005(5)
C225 0.040(5) 0.041(5) 0.035(5) 0.002(4) 0.014(4) -0.001(4)
C226 0.042(5) 0.045(5) 0.039(5) -0.002(5) 0.015(4) 0.004(5)
C227 0.051(5) 0.052(5) 0.044(5) -0.004(5) 0.019(4) 0.004(5)
C228 0.062(6) 0.054(6) 0.051(6) -0.008(5) 0.014(5) 0.000(5)
C229 0.062(5) 0.056(5) 0.057(5) -0.003(5) 0.016(5) -0.007(5)
C230 0.050(5) 0.045(6) 0.044(5) 0.002(5) 0.017(5) -0.007(5)
C231 0.063(6) 0.070(6) 0.050(6) -0.008(5) 0.027(5) 0.008(5)
C232 0.077(6) 0.076(6) 0.074(6) -0.006(6) 0.018(5) -0.016(6)
B200 0.037(4) 0.039(5) 0.029(4) 0.001(4) 0.015(4) -0.001(4)

loop_
_atom_type_symbol
_atom_type_description
_atom_type_scat_dispersion_real
_atom_type_scat_dispersion_imag
_atom_type_scat_source
C C 0.0033 0.0016 'International Tables Vol C Tables 4.2.6.8 and 6.1.1.4'
H H 0.0000 0.0000 'International Tables Vol C Tables 4.2.6.8 and 6.1.1.4'
B B 0.0013 0.0007 'International Tables Vol C Tables 4.2.6.8 and 6.1.1.4'
Cl Cl 0.1484 0.1585 'International Tables Vol C Tables 4.2.6.8 and 6.1.1.4'
F F 0.0171 0.0103 'International Tables Vol C Tables 4.2.6.8 and 6.1.1.4'
N N 0.0061 0.0033 'International Tables Vol C Tables 4.2.6.8 and 6.1.1.4'
O O 0.0106 0.0060 'International Tables Vol C Tables 4.2.6.8 and 6.1.1.4'
Rh Rh -1.1178 0.9187 'International Tables Vol C Tables 4.2.6.8 and 6.1.1.4'

loop_
_geom_angle_atom_site_label_1
_geom_angle_atom_site_label_2
_geom_angle_atom_site_label_3
_geom_angle
C4 Rh1 Cl3 90.9(11)
C4 Rh1 C12 178.9(12)
C6 Rh1 Cl3 180.0(4)
C6 Rh1 C4 89.1(11)
C6 Rh1 C12 89.8(4)
C6A Rh1 Cl3 173(2)
C6A Rh1 C4 87.7(12)
C6A Rh1 C12 91.3(6)
C12 Rh1 Cl3 90.2(4)
C8 Rh2 Cl3 89.5(8)
C8 Rh2 C18 179.6(10)
C10 Rh2 Cl3 180.0(4)
C10 Rh2 C8 90.5(8)
C10 Rh2 C18 89.9(5)
C18 Rh2 Cl3 90.1(5)
Rh1 Cl3 Rh2 110.0(3)
C27 O52 C53 111.4(14)
C57 O56 C34 108.8(13)
C41 O60 C61 108.6(14)
C48 O64 C65 114.2(13)
C12 N13 C14 108.8(14)
C12 N13 C24 124.2(14)
C24 N13 C14 126.4(15)
C12 N16 C15 107.8(13)
C12 N16 C17 135.8(18)
C17 N16 C15 115.5(16)
C18 N19 C20 112.5(15)
C18 N19 C38 125.2(14)
C20 N19 C38 122.3(15)
C18 N22 C21 108.7(15)
C18 N22 C23 132.1(18)
C21 N22 C23 118.1(17)
O5 C4 Rh1 174(4)
O7 C6 Rh1 180.0(4)
O7A C6A Rh1 169(7)
O9 C8 Rh2 172(3)
O11 C10 Rh2 180.0(4)
N13 C12 Rh1 126.8(10)
N13 C12 N16 109.3(14)
N16 C12 Rh1 120.8(10)
N13 C14 H14 126.0
C15 C14 N13 108.0(18)
C15 C14 H14 126.0
N16 C15 H15 127.8
C14 C15 N16 104.5(17)
C14 C15 H15 127.8
N16 C17 H17A 109.5
N16 C17 H17B 109.5
N16 C17 H17C 109.5
H17A C17 H17B 109.5
H17A C17 H17C 109.5
H17B C17 H17C 109.5
N19 C18 Rh2 125.1(9)
N22 C18 Rh2 125.1(10)
N22 C18 N19 108.5(14)
N19 C20 H20 126.7
C21 C20 N19 107(2)
C21 C20 H20 126.7
N22 C21 H21 128.7
C20 C21 N22 102.7(19)
C20 C21 H21 128.7
N22 C23 H23A 109.5
N22 C23 H23B 109.5
N22 C23 H23C 109.5
H23A C23 H23B 109.5
H23A C23 H23C 109.5
H23B C23 H23C 109.5
N13 C24 C25 116.4(16)
C29 C24 N13 122.4(16)
C29 C24 C25 121.3(17)
C24 C25 H25 121.0
C26 C25 C24 118.0(17)
C26 C25 H25 121.0
C25 C26 C30 117.6(16)
C27 C26 C25 120.8(16)
C27 C26 C30 121.3(16)
C26 C27 O52 120.6(15)
C26 C27 C28 121.6(16)
C28 C27 O52 117.7(15)
C27 C28 C29 119.0(15)
C27 C28 C51 123.2(15)
C29 C28 C51 117.3(14)
C24 C29 C28 119.1(15)
C24 C29 H29 120.5
C28 C29 H29 120.5
C26 C30 H30A 109.0
C26 C30 H30B 109.0
H30A C30 H30B 107.8
C35 C30 C26 112.8(14)
C35 C30 H30A 109.0
C35 C30 H30B 109.0
C32 C31 H31 119.1
C36 C31 H31 119.1
C36 C31 C32 122(2)
C31 C32 H32 119.9
C33 C32 C31 120.2(18)
C33 C32 H32 119.9
C32 C33 C34 114.1(17)
C32 C33 C37 121.8(16)
C34 C33 C37 123.8(17)
C33 C34 O56 115.9(15)
C35 C34 O56 117.0(15)
C35 C34 C33 127.1(17)
C34 C35 C30 121.0(16)
C34 C35 C36 115.9(17)
C36 C35 C30 122.8(17)
C31 C36 C35 121(2)
C31 C36 H36 119.7
C35 C36 H36 119.7
C33 C37 H37A 109.2
C33 C37 H37B 109.2
C33 C37 C42 112.2(14)
H37A C37 H37B 107.9
C42 C37 H37A 109.2
C42 C37 H37B 109.2
C39 C38 N19 114.8(15)
C39 C38 C43 125.5(17)
C43 C38 N19 119.7(17)
C38 C39 H39 121.6
C38 C39 C40 116.7(15)
C40 C39 H39 121.6
C39 C40 C44 119.2(15)
C41 C40 C39 121.6(16)
C41 C40 C44 119.2(15)
O60 C41 C42 116.3(14)
C40 C41 O60 123.3(16)
C40 C41 C42 120.4(16)
C41 C42 C37 123.8(15)
C43 C42 C37 117.6(15)
C43 C42 C41 118.7(15)
C38 C43 C42 116.6(17)
C38 C43 H43 121.7
C42 C43 H43 121.7
C40 C44 H44A 109.6
C40 C44 H44B 109.6
H44A C44 H44B 108.1
C49 C44 C40 110.4(13)
C49 C44 H44A 109.6
C49 C44 H44B 109.6
C46 C45 H45 120.2
C46 C45 C50 119.7(16)
C50 C45 H45 120.2
C45 C46 H46 120.5
C47 C46 C45 119.1(16)
C47 C46 H46 120.5
C46 C47 C48 123.7(16)
C46 C47 C51 118.3(15)
C48 C47 C51 117.6(14)
O64 C48 C47 124.0(14)
O64 C48 C49 117.8(14)
C47 C48 C49 118.1(15)
C48 C49 C44 119.1(14)
C50 C49 C44 121.9(14)
C50 C49 C48 118.9(15)
C45 C50 H50 119.9
C49 C50 C45 120.2(15)
C49 C50 H50 119.9
C28 C51 C47 112.7(12)
C28 C51 H51A 109.0
C28 C51 H51B 109.0
C47 C51 H51A 109.0
C47 C51 H51B 109.0
H51A C51 H51B 107.8
O52 C53 H53A 110.3
O52 C53 H53B 110.3
O52 C53 C54 107.2(18)
H53A C53 H53B 108.5
C54 C53 H53A 110.3
C54 C53 H53B 110.3
C53 C54 H54A 109.9
C53 C54 H54B 109.9
H54A C54 H54B 108.3
C55 C54 C53 109(2)
C55 C54 H54A 109.9
C55 C54 H54B 109.9
C54 C55 H55A 109.5
C54 C55 H55B 109.5
C54 C55 H55C 109.5
H55A C55 H55B 109.5
H55A C55 H55C 109.5
H55B C55 H55C 109.5
O56 C57 H57A 109.9
O56 C57 H57B 109.9
O56 C57 C58 109.0(18)
H57A C57 H57B 108.3
C58 C57 H57A 109.9
C58 C57 H57B 109.9
C57 C58 H58A 110.4
C57 C58 H58B 110.4
C57 C58 C59 107(2)
H58A C58 H58B 108.6
C59 C58 H58A 110.4
C59 C58 H58B 110.4
C58 C59 H59A 109.5
C58 C59 H59B 109.5
C58 C59 H59C 109.5
H59A C59 H59B 109.5
H59A C59 H59C 109.5
H59B C59 H59C 109.5
O60 C61 H61A 110.1
O60 C61 H61B 110.1
O60 C61 C62 108.0(19)
H61A C61 H61B 108.4
C62 C61 H61A 110.1
C62 C61 H61B 110.1
C61 C62 H62A 108.6
C61 C62 H62B 108.6
C61 C62 C63 115(3)
H62A C62 H62B 107.6
C63 C62 H62A 108.6
C63 C62 H62B 108.6
C62 C63 H63A 109.5
C62 C63 H63B 109.5
C62 C63 H63C 109.5
H63A C63 H63B 109.5
H63A C63 H63C 109.5
H63B C63 H63C 109.5
O64 C65 H65A 109.5
O64 C65 H65B 109.5
O64 C65 C66 110.7(16)
H65A C65 H65B 108.1
C66 C65 H65A 109.5
C66 C65 H65B 109.5
C65 C66 H66A 109.4
C65 C66 H66B 109.4
C65 C66 C67 111.1(18)
H66A C66 H66B 108.0
C67 C66 H66A 109.4
C67 C66 H66B 109.4
C66 C67 H67A 109.5
C66 C67 H67B 109.5
C66 C67 H67C 109.5
H67A C67 H67B 109.5
H67A C67 H67C 109.5
H67B C67 H67C 109.5
C202 C201 B200 120.1(13)
C206 C201 C202 117.4(15)
C206 C201 B200 122.4(15)
C201 C202 H202 118.7
C203 C202 C201 122.6(14)
C203 C202 H202 118.7
C202 C203 C204 118.5(15)
C202 C203 C207 121.0(16)
C204 C203 C207 120.2(16)
C203 C204 H204 120.9
C205 C204 C203 118.3(15)
C205 C204 H204 120.9
C204 C205 C206 121.2(16)
C204 C205 C208 118.4(12)
C206 C205 C208 120.2(12)
C201 C206 C205 121.8(16)
C201 C206 H206 119.1
C205 C206 H206 119.1
F1 C207 C203 112.6(17)
F2 C207 F1 106.9(18)
F2 C207 C203 111.6(16)
F3 C207 F1 105.6(19)
F3 C207 F2 106.8(19)
F3 C207 C203 112.9(18)
F4 C208 F6 105.1(12)
F4 C208 C205 113.2(11)
F4A C208 F6A 105.1(12)
F4A C208 C205 113.1(11)
F5 C208 F4 105.4(12)
F5 C208 F6 105.5(12)
F5 C208 C205 113.7(11)
F5A C208 F4A 105.7(12)
F5A C208 F6A 105.5(12)
F5A C208 C205 113.5(11)
F6 C208 C205 113.1(11)
F6A C208 C205 113.1(11)
C210 C209 C214 112.3(16)
C210 C209 B200 121.6(14)
C214 C209 B200 126.0(14)
C209 C210 H210 118.3
C209 C210 C211 123.3(16)
C211 C210 H210 118.3
C210 C211 C215 118.4(16)
C212 C211 C210 118.6(15)
C212 C211 C215 122.9(17)
C211 C212 H212 120.2
C213 C212 C211 119.6(17)
C213 C212 H212 120.2
C212 C213 C214 120.1(17)
C212 C213 C216 120.3(19)
C214 C213 C216 119.5(18)
C209 C214 H214 117.1
C213 C214 C209 125.9(16)
C213 C214 H214 117.1
F7 C215 C211 112.4(18)
F8 C215 F7 103.7(18)
F8 C215 F9 107.2(19)
F8 C215 C211 115.0(17)
F9 C215 F7 105.6(18)
F9 C215 C211 112.1(18)
F10 C216 F12 102.5(17)
F10 C216 C213 114.4(18)
F11 C216 F10 108.2(18)
F11 C216 F12 105.0(18)
F11 C216 C213 113.3(17)
F12 C216 C213 112.4(18)
C218 C217 C222 113.6(14)
C218 C217 B200 120.2(13)
C222 C217 B200 126.1(14)
C217 C218 H218 118.2
C219 C218 C217 123.6(16)
C219 C218 H218 118.2
C218 C219 C220 124.3(19)
C218 C219 C223 117.6(13)
C220 C219 C223 117.9(14)
C219 C220 H220 123.7
C219 C220 C221 112.6(17)
C221 C220 H220 123.7
C220 C221 C224 114.8(17)
C222 C221 C220 123.1(16)
C222 C221 C224 122.1(18)
C217 C222 H222 118.7
C221 C222 C217 122.5(16)
C221 C222 H222 118.7
F13 C223 F14 104.2(14)
F13 C223 F15 104.6(14)
F13 C223 C219 115.1(13)
F13A C223 F14A 103.9(14)
F13A C223 F15A 105.0(15)
F13A C223 C219 115.0(13)
F14 C223 C219 113.7(13)
F14A C223 C219 113.5(13)
F15 C223 F14 103.7(14)
F15 C223 C219 114.3(13)
F15A C223 F14A 103.6(14)
F15A C223 C219 114.6(13)
F16 C224 F18 111(2)
F16 C224 C221 115.4(19)
F17 C224 F16 99.4(19)
F17 C224 F18 106(2)
F17 C224 C221 112(2)
F18 C224 C221 111.9(17)
C226 C225 C230 114.9(16)
C226 C225 B200 126.6(15)
C230 C225 B200 118.5(15)
C225 C226 H226 119.7
C227 C226 C225 120.7(18)
C227 C226 H226 119.7
C226 C227 C231 115.5(18)
C228 C227 C226 122.6(19)
C228 C227 C231 121.9(18)
C227 C228 H228 121.6
C229 C228 C227 117(2)
C229 C228 H228 121.6
C228 C229 C232 117.6(16)
C230 C229 C228 123(2)
C230 C229 C232 119.3(15)
C225 C230 H230 119.1
C229 C230 C225 121.7(18)
C229 C230 H230 119.1
F19 C231 F21 108(2)
F19 C231 C227 113.0(18)
F20 C231 F19 106(2)
F20 C231 F21 109.2(19)
F20 C231 C227 112(2)
F21 C231 C227 108.7(19)
F22 C232 F23 106.5(16)
F22 C232 F24 106.4(16)
F22 C232 C229 113.4(14)
F22A C232 F23A 106.4(16)
F22A C232 F24A 106.5(16)
F22A C232 C229 113.1(14)
F23 C232 F24 105.6(15)
F23 C232 C229 112.2(14)
F23A C232 C229 112.2(14)
F24 C232 C229 112.2(14)
F24A C232 F23A 105.8(15)
F24A C232 C229 112.3(14)
C209 B200 C201 106.4(14)
C209 B200 C217 110.4(12)
C209 B200 C225 110.3(13)
C217 B200 C201 111.9(13)
C225 B200 C201 111.7(13)
C225 B200 C217 106.1(14)

loop_
_geom_bond_atom_site_label_1
_geom_bond_atom_site_label_2
_geom_bond_distance
Rh1 Cl3 2.353(5)
Rh1 C4 1.865(16)
Rh1 C6 1.864(16)
Rh1 C6A 1.864(17)
Rh1 C12 2.041(14)
Rh2 Cl3 2.360(5)
Rh2 C8 1.865(16)
Rh2 C10 1.863(16)
Rh2 C18 2.040(14)
O5 C4 1.12(2)
O7 C6 1.12(2)
O7A C6A 1.12(2)
O9 C8 1.12(2)
O11 C10 1.12(2)
O52 C27 1.40(2)
O52 C53 1.45(2)
O56 C34 1.45(2)
O56 C57 1.43(3)
O60 C41 1.38(2)
O60 C61 1.46(2)
O64 C48 1.34(2)
O64 C65 1.43(2)
N13 C12 1.333(11)
N13 C14 1.39(3)
N13 C24 1.37(2)
N16 C12 1.333(12)
N16 C15 1.46(3)
N16 C17 1.40(3)
N19 C18 1.333(11)
N19 C20 1.42(3)
N19 C38 1.43(2)
N22 C18 1.333(11)
N22 C21 1.55(3)
N22 C23 1.59(3)
C14 H14 0.9500
C14 C15 1.38(3)
C15 H15 0.9500
C17 H17A 0.9800
C17 H17B 0.9800
C17 H17C 0.9800
C20 H20 0.9500
C20 C21 1.41(4)
C21 H21 0.9500
C23 H23A 0.9800
C23 H23B 0.9800
C23 H23C 0.9800
C24 C25 1.44(2)
C24 C29 1.36(2)
C25 H25 0.9500
C25 C26 1.37(3)
C26 C27 1.36(3)
C26 C30 1.55(2)
C27 C28 1.39(2)
C28 C29 1.40(2)
C28 C51 1.54(2)
C29 H29 0.9500
C30 H30A 0.9900
C30 H30B 0.9900
C30 C35 1.50(2)
C31 H31 0.9500
C31 C32 1.40(3)
C31 C36 1.36(3)
C32 H32 0.9500
C32 C33 1.39(3)
C33 C34 1.41(2)
C33 C37 1.47(3)
C34 C35 1.36(2)
C35 C36 1.38(3)
C36 H36 0.9500
C37 H37A 0.9900
C37 H37B 0.9900
C37 C42 1.50(2)
C38 C39 1.38(3)
C38 C43 1.39(2)
C39 H39 0.9500
C39 C40 1.38(2)
C40 C41 1.37(2)
C40 C44 1.57(2)
C41 C42 1.44(2)
C42 C43 1.41(2)
C43 H43 0.9500
C44 H44A 0.9900
C44 H44B 0.9900
C44 C49 1.49(2)
C45 H45 0.9500
C45 C46 1.40(3)
C45 C50 1.45(3)
C46 H46 0.9500
C46 C47 1.35(3)
C47 C48 1.42(2)
C47 C51 1.57(2)
C48 C49 1.43(2)
C49 C50 1.39(2)
C50 H50 0.9500
C51 H51A 0.9900
C51 H51B 0.9900
C53 H53A 0.9900
C53 H53B 0.9900
C53 C54 1.60(3)
C54 H54A 0.9900
C54 H54B 0.9900
C54 C55 1.47(4)
C55 H55A 0.9800
C55 H55B 0.9800
C55 H55C 0.9800
C57 H57A 0.9900
C57 H57B 0.9900
C57 C58 1.51(3)
C58 H58A 0.9900
C58 H58B 0.9900
C58 C59 1.59(4)
C59 H59A 0.9800
C59 H59B 0.9800
C59 H59C 0.9800
C61 H61A 0.9900
C61 H61B 0.9900
C61 C62 1.50(3)
C62 H62A 0.9900
C62 H62B 0.9900
C62 C63 1.53(4)
C63 H63A 0.9800
C63 H63B 0.9800
C63 H63C 0.9800
C65 H65A 0.9900
C65 H65B 0.9900
C65 C66 1.54(3)
C66 H66A 0.9900
C66 H66B 0.9900
C66 C67 1.57(3)
C67 H67A 0.9800
C67 H67B 0.9800
C67 H67C 0.9800
F1 C207 1.28(3)
F2 C207 1.27(2)
F3 C207 1.25(3)
F4 C208 1.312(14)
F4A C208 1.311(14)
F5 C208 1.308(14)
F5A C208 1.308(14)
F6 C208 1.313(14)
F6A C208 1.313(14)
F7 C215 1.35(3)
F8 C215 1.28(3)
F9 C215 1.34(3)
F10 C216 1.31(3)
F11 C216 1.28(2)
F12 C216 1.34(3)
F13 C223 1.342(17)
F13A C223 1.342(17)
F14 C223 1.354(17)
F14A C223 1.356(17)
F15 C223 1.348(17)
F15A C223 1.346(17)
F16 C224 1.28(3)
F17 C224 1.27(3)
F18 C224 1.29(3)
F19 C231 1.29(3)
F20 C231 1.28(3)
F21 C231 1.33(3)
F22 C232 1.261(17)
F22A C232 1.262(17)
F23 C232 1.269(17)
F23A C232 1.270(17)
F24 C232 1.271(17)
F24A C232 1.268(17)
C201 C202 1.41(2)
C201 C206 1.34(2)
C201 B200 1.66(2)
C202 H202 0.9500
C202 C203 1.36(2)
C203 C204 1.43(2)
C203 C207 1.54(2)
C204 H204 0.9500
C204 C205 1.37(2)
C205 C206 1.38(2)
C205 C208 1.51(3)
C206 H206 0.9500
C209 C210 1.41(2)
C209 C214 1.43(2)
C209 B200 1.60(2)
C210 H210 0.9500
C210 C211 1.44(2)
C211 C212 1.44(2)
C211 C215 1.46(3)
C212 H212 0.9500
C212 C213 1.34(3)
C213 C214 1.40(3)
C213 C216 1.47(3)
C214 H214 0.9500
C217 C218 1.39(2)
C217 C222 1.44(2)
C217 B200 1.64(2)
C218 H218 0.9500
C218 C219 1.34(2)
C219 C220 1.40(2)
C219 C223 1.50(3)
C220 H220 0.9500
C220 C221 1.44(3)
C221 C222 1.34(3)
C221 C224 1.53(3)
C222 H222 0.9500
C225 C226 1.41(2)
C225 C230 1.43(3)
C225 B200 1.63(2)
C226 H226 0.9500
C226 C227 1.40(3)
C227 C228 1.37(3)
C227 C231 1.57(3)
C228 H228 0.9500
C228 C229 1.37(3)
C229 C230 1.36(3)
C229 C232 1.52(3)
C230 H230 0.9500
